data_4339041
loop_
_publ_author_name
'Shimazaki, Yuichi'
'Kabe, Ryota'
'Huth, Stefan'
'Tani, Fumito'
'Naruta, Yoshinori'
'Yamauchi, Osamu'

_publ_section_title
;
 Formation and characterization of Co(III)-semiquinonate phenoxyl radical
 species.
;
_journal_issue 15
_journal_name_full 'Inorganic chemistry'
_journal_page_first 6083
_journal_page_last 6090
_journal_paper_doi 10.1021/ic700596g
_journal_volume 46
_journal_year 2007
_chemical_formula_sum 'C29 H37 Cl Co N4 O'
_chemical_formula_weight 552.02
_space_group_IT_number 14
_symmetry_cell_setting monoclinic
_symmetry_Int_Tables_number 14
_symmetry_space_group_name_Hall '-P 2yab'
_symmetry_space_group_name_H-M 'P 1 21/a 1'
_cell_angle_alpha 90
_cell_angle_beta 104.223(5)
_cell_angle_gamma 90
_cell_formula_units_Z 4
_cell_length_a 11.382(1)
_cell_length_b 11.971(2)
_cell_length_c 21.791(3)
_cell_measurement_reflns_used 35410
_cell_measurement_temperature 133.2
_cell_measurement_theta_max 27.5
_cell_measurement_theta_min 3.4
_cell_volume 2878.1(7)
_computing_cell_refinement PROCESS-AUTO
_computing_data_collection PROCESS-AUTO
_computing_data_reduction 'teXsan Ver. 1.11'
_computing_publication_material 'teXsan Ver. 1.11'
_computing_structure_refinement 'teXsan Ver. 1.10'
_computing_structure_solution SIR92
_diffrn_measured_fraction_theta_full 0.9965
_diffrn_measured_fraction_theta_max 0.9965
_diffrn_radiation_type 'Mo K\a'
_diffrn_radiation_wavelength 0.7107
_diffrn_reflns_av_R_equivalents 0.057
_diffrn_reflns_limit_h_max 14
_diffrn_reflns_limit_h_min -14
_diffrn_reflns_limit_k_max 15
_diffrn_reflns_limit_k_min -15
_diffrn_reflns_limit_l_max 28
_diffrn_reflns_limit_l_min -28
_diffrn_reflns_number 48002
_diffrn_reflns_theta_full 27.45
_diffrn_reflns_theta_max 27.45
_exptl_absorpt_coefficient_mu 0.717
_exptl_absorpt_correction_T_max 0.979
_exptl_absorpt_correction_T_min 0.788
_exptl_absorpt_correction_type multi-scan
_exptl_absorpt_process_details 'w = 1/[\s^2^(Fo^2^) + (0.05000(Max(Fo^2^,0) + 2Fc^2^)/3)^2^]'
_exptl_crystal_colour brown
_exptl_crystal_density_diffrn 1.274
_exptl_crystal_density_method 'not measured'
_exptl_crystal_description needle
_exptl_crystal_size_max 0.150
_exptl_crystal_size_mid 0.050
_exptl_crystal_size_min 0.030
_refine_diff_density_max 0.61
_refine_diff_density_min -0.47
_refine_ls_extinction_method none
_refine_ls_goodness_of_fit_ref 0.842
_refine_ls_hydrogen_treatment noref
_refine_ls_number_parameters 325
_refine_ls_number_reflns 6558
_refine_ls_R_factor_gt 0.0325
_refine_ls_shift/su_max 0.0010
_refine_ls_structure_factor_coef Fsqd
_refine_ls_weighting_details 'w = 1/[\s^2^(Fo^2^) + (0.01000(Max(Fo^2^,0) + 2Fc^2^)/3)^2^]'
_refine_ls_weighting_scheme calc
_refine_ls_wR_factor_ref 0.0764
_reflns_number_gt 4366
_reflns_number_total 6558
_reflns_threshold_expression F^2^>2.0\s(F^2^)
_cod_data_source_file ic700596g-file004.cif
_cod_data_source_block shimazaki
_cod_original_cell_volume 2878(2)
_cod_original_formula_sum 'C29 H37 Cl Co N4 O '
_cod_database_code 4339041

loop_
_symmetry_equiv_pos_as_xyz
x,y,z
1/2-x,1/2+y,-z
-x,-y,-z
1/2+x,1/2-y,z

loop_
_atom_site_label
_atom_site_type_symbol
_atom_site_fract_x
_atom_site_fract_y
_atom_site_fract_z
_atom_site_U_iso_or_equiv
_atom_site_adp_type
_atom_site_occupancy
_atom_site_calc_flag
Co(1) Co 0.69463(2) 0.05628(3) 0.16592(1) 0.01582(7) Uani 1.00 d
Cl(1) Cl 0.57229(5) -0.07465(5) 0.09982(2) 0.0228(1) Uani 1.00 d
O(1) O 0.6008(1) 0.0705(1) 0.22735(6) 0.0181(4) Uani 1.00 d
N(1) N 0.7080(1) 0.1740(2) 0.09713(7) 0.0183(5) Uani 1.00 d
N(2) N 0.8206(1) 0.1794(2) 0.22148(7) 0.0155(4) Uani 1.00 d
N(3) N 0.8532(1) -0.0368(2) 0.19766(7) 0.0190(5) Uani 1.00 d
N(4) N 0.5100(3) 0.4499(2) 0.0901(1) 0.0612(9) Uani 1.00 d
C(1) C 0.6335(2) 0.1807(2) 0.03875(9) 0.0208(6) Uani 1.00 d
C(2) C 0.6473(2) 0.2607(2) -0.00473(9) 0.0243(6) Uani 1.00 d
C(3) C 0.7406(2) 0.3381(2) 0.01231(10) 0.0256(6) Uani 1.00 d
C(4) C 0.8182(2) 0.3325(2) 0.07247(9) 0.0215(6) Uani 1.00 d
C(5) C 0.7988(2) 0.2496(2) 0.11335(9) 0.0172(5) Uani 1.00 d
C(6) C 0.8835(2) 0.2329(2) 0.17754(9) 0.0192(5) Uani 1.00 d
C(7) C 0.9072(2) 0.1167(2) 0.27087(9) 0.0187(5) Uani 1.00 d
C(8) C 0.9414(2) 0.0111(2) 0.24261(9) 0.0179(5) Uani 1.00 d
C(9) C 1.0562(2) -0.0364(2) 0.26173(9) 0.0230(6) Uani 1.00 d
C(10) C 1.0794(2) -0.1364(2) 0.2346(1) 0.0269(6) Uani 1.00 d
C(11) C 0.9876(2) -0.1874(2) 0.1897(1) 0.0246(6) Uani 1.00 d
C(12) C 0.8758(2) -0.1342(2) 0.17240(10) 0.0224(6) Uani 1.00 d
C(13) C 0.7527(2) 0.2656(2) 0.24825(9) 0.0185(5) Uani 1.00 d
C(14) C 0.6889(2) 0.2193(2) 0.29605(8) 0.0161(5) Uani 1.00 d
C(15) C 0.6183(2) 0.1226(2) 0.28285(9) 0.0175(5) Uani 1.00 d
C(16) C 0.5643(2) 0.0790(2) 0.33084(9) 0.0177(5) Uani 1.00 d
C(17) C 0.5751(2) 0.1424(2) 0.38553(9) 0.0209(6) Uani 1.00 d
C(18) C 0.6407(2) 0.2415(2) 0.39844(9) 0.0197(5) Uani 1.00 d
C(19) C 0.7012(2) 0.2766(2) 0.35346(9) 0.0200(5) Uani 1.00 d
C(20) C 0.5106(2) -0.0393(2) 0.32424(9) 0.0222(6) Uani 1.00 d
C(21) C 0.4089(2) -0.0569(2) 0.2642(1) 0.0262(6) Uani 1.00 d
C(22) C 0.6152(2) -0.1205(2) 0.32373(10) 0.0277(6) Uani 1.00 d
C(23) C 0.4595(3) -0.0719(2) 0.3811(1) 0.0396(8) Uani 1.00 d
C(24) C 0.6458(2) 0.3052(2) 0.46044(9) 0.0236(6) Uani 1.00 d
C(25) C 0.5171(2) 0.3368(3) 0.4636(1) 0.0436(8) Uani 1.00 d
C(26) C 0.7212(2) 0.4113(2) 0.46600(10) 0.0335(7) Uani 1.00 d
C(27) C 0.7015(2) 0.2294(2) 0.5167(1) 0.0368(7) Uani 1.00 d
C(28) C 0.6606(3) 0.6005(3) 0.0714(1) 0.055(1) Uani 1.00 d
C(29) C 0.5765(3) 0.5157(3) 0.0823(1) 0.0474(9) Uani 1.00 d
H(1) H 0.5682 0.1279 0.0270 0.0244 Uiso 1.00 calc
H(2) H 0.5932 0.2628 -0.0462 0.0285 Uiso 1.00 calc
H(3) H 0.7517 0.3941 -0.0176 0.0312 Uiso 1.00 calc
H(4) H 0.8835 0.3850 0.0863 0.0261 Uiso 1.00 calc
H(5) H 0.9150 0.3046 0.1941 0.0228 Uiso 1.00 calc
H(6) H 0.9509 0.1880 0.1736 0.0228 Uiso 1.00 calc
H(7) H 0.9778 0.1611 0.2868 0.0221 Uiso 1.00 calc
H(8) H 0.8711 0.0997 0.3049 0.0221 Uiso 1.00 calc
H(9) H 1.1183 -0.0005 0.2941 0.0275 Uiso 1.00 calc
H(10) H 1.1582 -0.1701 0.2466 0.0318 Uiso 1.00 calc
H(11) H 1.0012 -0.2578 0.1715 0.0297 Uiso 1.00 calc
H(12) H 0.8123 -0.1691 0.1405 0.0271 Uiso 1.00 calc
H(13) H 0.8094 0.3222 0.2686 0.0222 Uiso 1.00 calc
H(14) H 0.6949 0.3001 0.2144 0.0222 Uiso 1.00 calc
H(15) H 0.5352 0.1150 0.4169 0.0250 Uiso 1.00 calc
H(16) H 0.7522 0.3417 0.3617 0.0241 Uiso 1.00 calc
H(17) H 0.3409 -0.0111 0.2662 0.0321 Uiso 1.00 calc
H(18) H 0.4359 -0.0378 0.2280 0.0321 Uiso 1.00 calc
H(19) H 0.3836 -0.1332 0.2615 0.0321 Uiso 1.00 calc
H(20) H 0.5866 -0.1960 0.3197 0.0327 Uiso 1.00 calc
H(21) H 0.6497 -0.1045 0.2888 0.0327 Uiso 1.00 calc
H(22) H 0.6773 -0.1142 0.3619 0.0327 Uiso 1.00 calc
H(23) H 0.3911 -0.0258 0.3822 0.0495 Uiso 1.00 calc
H(24) H 0.4340 -0.1480 0.3780 0.0495 Uiso 1.00 calc
H(25) H 0.5195 -0.0619 0.4199 0.0495 Uiso 1.00 calc
H(26) H 0.5172 0.3728 0.5022 0.0545 Uiso 1.00 calc
H(27) H 0.4819 0.3862 0.4292 0.0545 Uiso 1.00 calc
H(28) H 0.4670 0.2714 0.4594 0.0545 Uiso 1.00 calc
H(29) H 0.8033 0.3926 0.4657 0.0404 Uiso 1.00 calc
H(30) H 0.6892 0.4594 0.4314 0.0404 Uiso 1.00 calc
H(31) H 0.7223 0.4487 0.5046 0.0404 Uiso 1.00 calc
H(32) H 0.6556 0.1612 0.5140 0.0442 Uiso 1.00 calc
H(33) H 0.7828 0.2101 0.5162 0.0442 Uiso 1.00 calc
H(34) H 0.7017 0.2651 0.5555 0.0442 Uiso 1.00 calc
H(35) H 0.7235 0.6132 0.1081 0.0714 Uiso 1.00 calc
H(36) H 0.6960 0.5786 0.0374 0.0714 Uiso 1.00 calc
H(37) H 0.6188 0.6705 0.0590 0.0714 Uiso 1.00 calc

loop_
_atom_site_aniso_label
_atom_site_aniso_U_11
_atom_site_aniso_U_22
_atom_site_aniso_U_33
_atom_site_aniso_U_12
_atom_site_aniso_U_13
_atom_site_aniso_U_23
Co(1) 0.0163(1) 0.0153(2) 0.0159(1) -0.0018(1) 0.00417(10) -0.0012(1)
Cl(1) 0.0263(3) 0.0204(3) 0.0208(2) -0.0075(2) 0.0040(2) -0.0039(2)
O(1) 0.0182(7) 0.0193(9) 0.0170(6) -0.0037(6) 0.0049(5) -0.0030(6)
N(1) 0.0221(9) 0.017(1) 0.0173(8) -0.0029(8) 0.0072(7) -0.0021(7)
N(2) 0.0153(8) 0.0132(10) 0.0178(8) 0.0002(7) 0.0039(6) 0.0011(7)
N(3) 0.0200(9) 0.018(1) 0.0196(8) -0.0004(8) 0.0068(7) 0.0005(7)
N(4) 0.095(2) 0.042(2) 0.066(2) -0.019(2) 0.057(2) -0.014(1)
C(1) 0.021(1) 0.024(1) 0.0180(10) -0.0018(9) 0.0049(8) -0.0015(9)
C(2) 0.028(1) 0.026(1) 0.0180(10) 0.001(1) 0.0047(9) 0.0025(9)
C(3) 0.032(1) 0.024(1) 0.023(1) -0.002(1) 0.0121(9) 0.0041(10)
C(4) 0.024(1) 0.021(1) 0.0219(10) -0.0035(9) 0.0095(9) -0.0008(9)
C(5) 0.0176(10) 0.015(1) 0.0208(9) 0.0000(9) 0.0077(8) -0.0028(9)
C(6) 0.0173(10) 0.019(1) 0.0216(10) -0.0039(9) 0.0059(8) -0.0009(9)
C(7) 0.0164(10) 0.022(1) 0.0170(9) -0.0011(9) 0.0019(8) -0.0023(9)
C(8) 0.0170(10) 0.020(1) 0.0169(9) 0.0003(9) 0.0046(8) 0.0015(9)
C(9) 0.021(1) 0.022(1) 0.026(1) -0.0008(9) 0.0039(8) 0.0041(10)
C(10) 0.021(1) 0.026(1) 0.035(1) 0.004(1) 0.0088(9) 0.007(1)
C(11) 0.032(1) 0.016(1) 0.030(1) 0.0035(10) 0.0152(10) 0.0026(10)
C(12) 0.027(1) 0.018(1) 0.024(1) -0.0001(10) 0.0082(9) -0.0009(9)
C(13) 0.020(1) 0.013(1) 0.0219(10) -0.0005(9) 0.0054(8) -0.0037(9)
C(14) 0.0157(9) 0.016(1) 0.0168(9) 0.0016(8) 0.0043(8) 0.0007(8)
C(15) 0.0174(10) 0.016(1) 0.0184(9) 0.0020(9) 0.0036(8) -0.0019(9)
C(16) 0.0192(10) 0.016(1) 0.0187(9) -0.0007(9) 0.0064(8) 0.0001(8)
C(17) 0.022(1) 0.022(1) 0.0202(10) 0.0001(9) 0.0075(8) -0.0017(9)
C(18) 0.021(1) 0.021(1) 0.0176(9) 0.0017(9) 0.0048(8) -0.0009(9)
C(19) 0.0175(10) 0.018(1) 0.0233(10) 0.0009(9) 0.0020(8) -0.0028(9)
C(20) 0.028(1) 0.018(1) 0.024(1) -0.0018(10) 0.0128(9) -0.0010(9)
C(21) 0.020(1) 0.020(1) 0.039(1) -0.0046(10) 0.0093(9) -0.005(1)
C(22) 0.035(1) 0.019(1) 0.026(1) 0.003(1) 0.0021(9) -0.0005(10)
C(23) 0.064(2) 0.025(2) 0.041(1) -0.013(1) 0.032(1) -0.004(1)
C(24) 0.027(1) 0.025(1) 0.0191(10) -0.003(1) 0.0062(9) -0.0067(9)
C(25) 0.037(1) 0.052(2) 0.044(1) 0.002(1) 0.014(1) -0.025(1)
C(26) 0.050(2) 0.028(2) 0.024(1) -0.009(1) 0.012(1) -0.009(1)
C(27) 0.051(2) 0.039(2) 0.021(1) -0.010(1) 0.010(1) -0.002(1)
C(28) 0.063(2) 0.033(2) 0.083(2) -0.010(2) 0.041(2) -0.007(2)
C(29) 0.069(2) 0.033(2) 0.054(2) -0.005(1) 0.042(2) -0.008(1)

loop_
_atom_type_symbol
_atom_type_description
_atom_type_scat_dispersion_real
_atom_type_scat_dispersion_imag
_atom_type_scat_source
C C 0.003 0.002
;International Tables for Crystallography
(1992, Vol. C, Tables 4.2.6.8 and 6.1.1.1)
;
H H 0.000 0.000
;International Tables for Crystallography
(1992, Vol. C, Table 6.1.1.2)
;
O O 0.011 0.006
;International Tables for Crystallography
(1992, Vol. C, Tables 4.2.6.8 and 6.1.1.1)
;
N N 0.006 0.003
;International Tables for Crystallography
(1992, Vol. C, Tables 4.2.6.8 and 6.1.1.1)
;
Co Co 0.349 0.972
;International Tables for Crystallography
(1992, Vol. C, Tables 4.2.6.8 and 6.1.1.1)
;
Cl Cl 0.148 0.159
;International Tables for Crystallography
(1992, Vol. C, Tables 4.2.6.8 and 6.1.1.1)
;

loop_
_geom_angle_atom_site_label_1
_geom_angle_atom_site_label_2
_geom_angle_atom_site_label_3
_geom_angle
_geom_angle_publ_flag
Cl(1) Co(1) O(1) 98.07(4) yes
Cl(1) Co(1) N(1) 98.45(5) yes
Cl(1) Co(1) N(2) 174.48(4) yes
Cl(1) Co(1) N(3) 100.44(5) yes
O(1) Co(1) N(1) 126.36(7) yes
O(1) Co(1) N(2) 87.45(6) yes
O(1) Co(1) N(3) 113.65(6) yes
N(1) Co(1) N(2) 77.91(6) yes
N(1) Co(1) N(3) 112.83(6) yes
N(2) Co(1) N(3) 77.42(7) yes
Co(1) O(1) C(15) 133.8(1) yes
Co(1) N(1) C(1) 125.4(1) yes
Co(1) N(1) C(5) 116.7(1) yes
C(1) N(1) C(5) 118.0(2) yes
Co(1) N(2) C(6) 106.8(1) yes
Co(1) N(2) C(7) 106.8(1) yes
Co(1) N(2) C(13) 110.4(1) yes
C(6) N(2) C(7) 110.6(1) yes
C(6) N(2) C(13) 109.5(2) yes
C(7) N(2) C(13) 112.6(1) yes
Co(1) N(3) C(8) 116.3(1) yes
Co(1) N(3) C(12) 124.4(1) yes
C(8) N(3) C(12) 119.0(2) yes
N(1) C(1) C(2) 122.6(2) yes
C(1) C(2) C(3) 119.1(2) yes
C(2) C(3) C(4) 119.1(2) yes
C(3) C(4) C(5) 118.4(2) yes
N(1) C(5) C(4) 122.9(2) yes
N(1) C(5) C(6) 115.3(2) yes
C(4) C(5) C(6) 121.7(2) yes
N(2) C(6) C(5) 111.0(2) yes
N(2) C(7) C(8) 108.9(2) yes
N(3) C(8) C(7) 115.8(2) yes
N(3) C(8) C(9) 121.4(2) yes
C(7) C(8) C(9) 122.8(2) yes
C(8) C(9) C(10) 119.1(2) yes
C(9) C(10) C(11) 119.4(2) yes
C(10) C(11) C(12) 118.1(2) yes
N(3) C(12) C(11) 122.8(2) yes
N(2) C(13) C(14) 113.4(2) yes
C(13) C(14) C(15) 120.7(2) yes
C(13) C(14) C(19) 118.3(2) yes
C(15) C(14) C(19) 121.0(2) yes
O(1) C(15) C(14) 121.6(2) yes
O(1) C(15) C(16) 119.7(2) yes
C(14) C(15) C(16) 118.6(2) yes
C(15) C(16) C(17) 117.5(2) yes
C(15) C(16) C(20) 120.0(2) yes
C(17) C(16) C(20) 122.2(2) yes
C(16) C(17) C(18) 124.5(2) yes
C(17) C(18) C(19) 116.6(2) yes
C(17) C(18) C(24) 120.1(2) yes
C(19) C(18) C(24) 123.3(2) yes
C(14) C(19) C(18) 121.4(2) yes
C(16) C(20) C(21) 114.0(2) yes
C(16) C(20) C(22) 107.0(2) yes
C(16) C(20) C(23) 112.2(2) yes
C(21) C(20) C(22) 109.3(2) yes
C(21) C(20) C(23) 107.2(2) yes
C(22) C(20) C(23) 106.9(2) yes
C(18) C(24) C(25) 109.4(2) yes
C(18) C(24) C(26) 112.5(2) yes
C(18) C(24) C(27) 109.1(2) yes
C(25) C(24) C(26) 108.5(2) yes
C(25) C(24) C(27) 108.8(2) yes
C(26) C(24) C(27) 108.5(2) yes
N(4) C(29) C(28) 179.1(4) yes

loop_
_geom_bond_atom_site_label_1
_geom_bond_atom_site_label_2
_geom_bond_distance
_geom_bond_publ_flag
Co(1) Cl(1) 2.3420(6) yes
Co(1) O(1) 1.914(1) yes
Co(1) N(1) 2.090(2) yes
Co(1) N(2) 2.201(2) yes
Co(1) N(3) 2.089(2) yes
O(1) C(15) 1.332(2) yes
N(1) C(1) 1.347(3) yes
N(1) C(5) 1.354(3) yes
N(2) C(6) 1.475(2) yes
N(2) C(7) 1.474(3) yes
N(2) C(13) 1.492(3) yes
N(3) C(8) 1.346(3) yes
N(3) C(12) 1.340(3) yes
N(4) C(29) 1.133(4) yes
C(1) C(2) 1.383(3) yes
C(2) C(3) 1.390(3) yes
C(3) C(4) 1.391(3) yes
C(4) C(5) 1.387(3) yes
C(5) C(6) 1.504(3) yes
C(7) C(8) 1.499(3) yes
C(8) C(9) 1.392(3) yes
C(9) C(10) 1.388(3) yes
C(10) C(11) 1.385(3) yes
C(11) C(12) 1.390(3) yes
C(13) C(14) 1.513(3) yes
C(14) C(15) 1.398(3) yes
C(14) C(19) 1.404(3) yes
C(15) C(16) 1.435(3) yes
C(16) C(17) 1.392(3) yes
C(16) C(20) 1.535(3) yes
C(17) C(18) 1.393(3) yes
C(18) C(19) 1.394(3) yes
C(18) C(24) 1.540(3) yes
C(20) C(21) 1.534(3) yes
C(20) C(22) 1.538(3) yes
C(20) C(23) 1.543(3) yes
C(24) C(25) 1.531(3) yes
C(24) C(26) 1.521(3) yes
C(24) C(27) 1.531(3) yes
C(28) C(29) 1.455(4) yes

loop_
_geom_torsion_atom_site_label_1
_geom_torsion_atom_site_label_2
_geom_torsion_atom_site_label_3
_geom_torsion_atom_site_label_4
_geom_torsion
_geom_torsion_publ_flag
Co(1) O(1) C(15) C(14) 29.1(3) yes
Co(1) O(1) C(15) C(16) -150.6(2) yes
Co(1) N(1) C(1) C(2) -179.9(2) yes
Co(1) N(1) C(5) C(4) -179.9(1) yes
Co(1) N(1) C(5) C(6) 4.2(2) yes
Co(1) N(2) C(6) C(5) 37.6(2) yes
Co(1) N(2) C(7) C(8) 40.9(2) yes
Co(1) N(2) C(13) C(14) 65.0(2) yes
Co(1) N(3) C(8) C(7) 9.0(2) yes
Co(1) N(3) C(8) C(9) -171.9(1) yes
Co(1) N(3) C(12) C(11) 172.3(1) yes
Cl(1) Co(1) O(1) C(15) 172.7(2) yes
Cl(1) Co(1) N(1) C(1) 18.1(2) yes
Cl(1) Co(1) N(1) C(5) -162.4(1) yes
Cl(1) Co(1) N(2) C(6) 21.7(6) yes
Cl(1) Co(1) N(2) C(7) -96.6(5) yes
Cl(1) Co(1) N(2) C(13) 140.7(5) yes
Cl(1) Co(1) N(3) C(8) -173.7(1) yes
Cl(1) Co(1) N(3) C(12) 12.6(2) yes
O(1) Co(1) N(1) C(1) -88.5(2) yes
O(1) Co(1) N(1) C(5) 91.0(1) yes
O(1) Co(1) N(2) C(6) -155.6(1) yes
O(1) Co(1) N(2) C(7) 86.1(1) yes
O(1) Co(1) N(2) C(13) -36.6(1) yes
O(1) Co(1) N(3) C(8) -70.1(1) yes
O(1) Co(1) N(3) C(12) 116.2(2) yes
O(1) C(15) C(14) C(13) -2.6(3) yes
O(1) C(15) C(14) C(19) 176.6(2) yes
O(1) C(15) C(16) C(17) -173.7(2) yes
O(1) C(15) C(16) C(20) 13.3(3) yes
N(1) Co(1) O(1) C(15) -80.5(2) yes
N(1) Co(1) N(2) C(6) -27.5(1) yes
N(1) Co(1) N(2) C(7) -145.8(1) yes
N(1) Co(1) N(2) C(13) 91.4(1) yes
N(1) Co(1) N(3) C(8) 82.4(1) yes
N(1) Co(1) N(3) C(12) -91.3(2) yes
N(1) C(1) C(2) C(3) -0.6(3) yes
N(1) C(5) C(4) C(3) 0.2(3) yes
N(1) C(5) C(6) N(2) -29.3(2) yes
N(2) Co(1) O(1) C(15) -7.6(2) yes
N(2) Co(1) N(1) C(1) -166.1(2) yes
N(2) Co(1) N(1) C(5) 13.4(1) yes
N(2) Co(1) N(3) C(8) 11.5(1) yes
N(2) Co(1) N(3) C(12) -162.2(2) yes
N(2) C(6) C(5) C(4) 154.7(2) yes
N(2) C(7) C(8) N(3) -34.6(2) yes
N(2) C(7) C(8) C(9) 146.2(2) yes
N(2) C(13) C(14) C(15) -47.9(3) yes
N(2) C(13) C(14) C(19) 133.0(2) yes
N(3) Co(1) O(1) C(15) 67.5(2) yes
N(3) Co(1) N(1) C(1) 123.2(2) yes
N(3) Co(1) N(1) C(5) -57.2(2) yes
N(3) Co(1) N(2) C(6) 89.5(1) yes
N(3) Co(1) N(2) C(7) -28.8(1) yes
N(3) Co(1) N(2) C(13) -151.5(1) yes
N(3) C(8) C(9) C(10) -1.2(3) yes
N(3) C(12) C(11) C(10) -0.6(3) yes
C(1) N(1) C(5) C(4) -0.3(3) yes
C(1) N(1) C(5) C(6) -176.2(2) yes
C(1) C(2) C(3) C(4) 0.5(3) yes
C(2) C(1) N(1) C(5) 0.5(3) yes
C(2) C(3) C(4) C(5) -0.3(3) yes
C(3) C(4) C(5) C(6) 175.8(2) yes
C(5) C(6) N(2) C(7) 153.3(2) yes
C(5) C(6) N(2) C(13) -82.0(2) yes
C(6) N(2) C(7) C(8) -74.9(2) yes
C(6) N(2) C(13) C(14) -177.7(2) yes
C(7) N(2) C(13) C(14) -54.2(2) yes
C(7) C(8) N(3) C(12) -177.0(2) yes
C(7) C(8) C(9) C(10) 177.9(2) yes
C(8) N(3) C(12) C(11) -1.3(3) yes
C(8) C(7) N(2) C(13) 162.2(2) yes
C(8) C(9) C(10) C(11) -0.7(3) yes
C(9) C(8) N(3) C(12) 2.2(3) yes
C(9) C(10) C(11) C(12) 1.5(3) yes
C(13) C(14) C(15) C(16) 177.1(2) yes
C(13) C(14) C(19) C(18) 177.1(2) yes
C(14) C(15) C(16) C(17) 6.6(3) yes
C(14) C(15) C(16) C(20) -166.4(2) yes
C(14) C(19) C(18) C(17) 4.6(3) yes
C(14) C(19) C(18) C(24) -176.6(2) yes
C(15) C(14) C(19) C(18) -2.0(3) yes
C(15) C(16) C(17) C(18) -4.1(3) yes
C(15) C(16) C(20) C(21) -59.1(2) yes
C(15) C(16) C(20) C(22) 61.8(2) yes
C(15) C(16) C(20) C(23) 178.8(2) yes
C(16) C(15) C(14) C(19) -3.8(3) yes
C(16) C(17) C(18) C(19) -1.5(3) yes
C(16) C(17) C(18) C(24) 179.6(2) yes
C(17) C(16) C(20) C(21) 128.2(2) yes
C(17) C(16) C(20) C(22) -110.9(2) yes
C(17) C(16) C(20) C(23) 6.1(3) yes
C(17) C(18) C(24) C(25) -59.2(3) yes
C(17) C(18) C(24) C(26) -179.8(2) yes
C(17) C(18) C(24) C(27) 59.8(3) yes
C(18) C(17) C(16) C(20) 168.8(2) yes
C(19) C(18) C(24) C(25) 122.0(2) yes
C(19) C(18) C(24) C(26) 1.4(3) yes
C(19) C(18) C(24) C(27) -119.0(2) yes
C(19) C(18) C(24) C(27) -119.0(2) yes
